data_7006995
loop_
_publ_author_name
'Bai, Sheng-Di'
'Guo, Jian-Ping'
'Liu, Dian-Sheng'

_publ_section_title
;
 A convenient route to silyl linked bis(amidinate) ligands and
 synthesis of group(I) metal derivatives.
;
_journal_issue 18
_journal_name_full 'Dalton transactions (Cambridge, England : 2003)'
_journal_page_first 2244
_journal_page_last 2250
_journal_paper_doi 10.1039/b516283a
_journal_year 2006
_chemical_formula_sum 'C44 H58 Li2 N4 O4 Si'
_chemical_formula_weight 748.91
_chemical_name_systematic
;
?
;
_space_group_IT_number 15
_symmetry_cell_setting monoclinic
_symmetry_space_group_name_Hall '-C 2yc'
_symmetry_space_group_name_H-M 'C 1 2/c 1'
_atom_sites_solution_hydrogens geom
_atom_sites_solution_primary direct
_atom_sites_solution_secondary difmap
_audit_creation_method SHELXL-97
_cell_angle_alpha 90.00
_cell_angle_beta 96.383(3)
_cell_angle_gamma 90.00
_cell_formula_units_Z 4
_cell_length_a 12.913(3)
_cell_length_b 17.185(4)
_cell_length_c 19.212(4)
_cell_measurement_reflns_used 2193
_cell_measurement_temperature 203(2)
_cell_measurement_theta_max 23.815
_cell_measurement_theta_min 2.371
_cell_volume 4236.9(16)
_computing_cell_refinement SAINT
_computing_data_collection Smart
_computing_data_reduction SAINT
_computing_molecular_graphics 'SHELXL-97 (Sheldrick, 1997)'
_computing_publication_material 'SHELXL-97 (Sheldrick, 1997)'
_computing_structure_refinement 'SHELXL-97 (Sheldrick, 1997)'
_computing_structure_solution 'SHELXS-97 (Sheldrick, 1990)'
_diffrn_ambient_temperature 203(2)
_diffrn_measured_fraction_theta_full 0.998
_diffrn_measured_fraction_theta_max 0.998
_diffrn_measurement_device_type 'Smart CCD'
_diffrn_measurement_method '\w scan'
_diffrn_radiation_monochromator graphite
_diffrn_radiation_source 'fine-focus sealed tube'
_diffrn_radiation_type MoK\a
_diffrn_radiation_wavelength 0.71073
_diffrn_reflns_av_R_equivalents 0.0402
_diffrn_reflns_av_sigmaI/netI 0.0581
_diffrn_reflns_limit_h_max 12
_diffrn_reflns_limit_h_min -15
_diffrn_reflns_limit_k_max 20
_diffrn_reflns_limit_k_min -15
_diffrn_reflns_limit_l_max 22
_diffrn_reflns_limit_l_min -22
_diffrn_reflns_number 8614
_diffrn_reflns_theta_full 25.01
_diffrn_reflns_theta_max 25.01
_diffrn_reflns_theta_min 1.98
_diffrn_standards_decay_% 3.01
_exptl_absorpt_coefficient_mu 0.101
_exptl_absorpt_correction_T_max 0.9802
_exptl_absorpt_correction_T_min 0.7274
_exptl_absorpt_correction_type multi-scan
_exptl_absorpt_process_details SADABS
_exptl_crystal_colour 'Pale Yellow'
_exptl_crystal_density_diffrn 1.174
_exptl_crystal_density_method 'not measured'
_exptl_crystal_description Block
_exptl_crystal_F_000 1608
_exptl_crystal_size_max 0.30
_exptl_crystal_size_mid 0.30
_exptl_crystal_size_min 0.20
_refine_diff_density_max 0.401
_refine_diff_density_min -0.241
_refine_diff_density_rms 0.048
_refine_ls_extinction_method none
_refine_ls_goodness_of_fit_ref 1.174
_refine_ls_hydrogen_treatment constr
_refine_ls_matrix_type full
_refine_ls_number_parameters 249
_refine_ls_number_reflns 3737
_refine_ls_number_restraints 0
_refine_ls_restrained_S_all 1.174
_refine_ls_R_factor_all 0.1059
_refine_ls_R_factor_gt 0.0831
_refine_ls_shift/su_max 0.001
_refine_ls_shift/su_mean 0.000
_refine_ls_structure_factor_coef Fsqd
_refine_ls_weighting_details 'calc w=1/[\s^2^(Fo^2^)+(0.0625P)^2^+5.2425P] where P=(Fo^2^+2Fc^2^)/3'
_refine_ls_weighting_scheme calc
_refine_ls_wR_factor_gt 0.1754
_refine_ls_wR_factor_ref 0.1855
_reflns_number_gt 2917
_reflns_number_total 3737
_reflns_threshold_expression >2sigma(I)
_cod_data_source_file b516283a.txt
_cod_data_source_block s096p
_cod_depositor_comments
;
The following automatic conversions were performed:
'_symmetry_cell_setting' value 'Monoclinic' changed to 'monoclinic'
according to '/home/saulius/struct/CIF-dictionaries/cif_core.dic'
dictionary named 'cif_core.dic' version 2.4.1 from
2010-06-29.

'_exptl_absorpt_correction_type' value 'Multi-scan' changed
to 'multi-scan' according to
'/home/saulius/struct/CIF-dictionaries/cif_core.dic' dictionary named
'cif_core.dic' version 2.4.1 from 2010-06-29.

Automatic conversion script
Id: cif_fix_enum 1527 2010-12-29 10:47:43Z saulius 
;
_cod_original_cell_volume 4237.1(15)
_cod_original_sg_symbol_H-M C2/c
_cod_database_code 7006995

loop_
_symmetry_equiv_pos_as_xyz
'x, y, z'
'-x, y, -z+1/2'
'x+1/2, y+1/2, z'
'-x+1/2, y+1/2, -z+1/2'
'-x, -y, -z'
'x, -y, z-1/2'
'-x+1/2, -y+1/2, -z'
'x+1/2, -y+1/2, z-1/2'

loop_
_atom_site_label
_atom_site_type_symbol
_atom_site_fract_x
_atom_site_fract_y
_atom_site_fract_z
_atom_site_U_iso_or_equiv
_atom_site_adp_type
_atom_site_occupancy
_atom_site_symmetry_multiplicity
_atom_site_calc_flag
_atom_site_refinement_flags
_atom_site_disorder_assembly
_atom_site_disorder_group
Si1 Si 0.0000 1.02179(8) 0.7500 0.0328(4) Uani 1 2 d S . .
N1 N -0.1560(2) 0.91335(16) 0.68745(13) 0.0360(7) Uani 1 1 d . . .
N2 N 0.0106(2) 0.96374(15) 0.67736(13) 0.0324(7) Uani 1 1 d . . .
O1 O 0.26719(19) 0.98115(14) 0.66846(12) 0.0448(6) Uani 1 1 d . . .
O2 O 0.1786(2) 0.81385(14) 0.66614(12) 0.0476(7) Uani 1 1 d . . .
C1 C -0.2550(3) 0.90641(19) 0.65143(16) 0.0359(8) Uani 1 1 d . . .
C2 C -0.3309(3) 0.8618(2) 0.67933(19) 0.0469(10) Uani 1 1 d . . .
H2A H -0.3121 0.8325 0.7195 0.056 Uiso 1 1 calc R . .
C3 C -0.4327(3) 0.8599(2) 0.6491(2) 0.0540(11) Uani 1 1 d . . .
H3A H -0.4813 0.8299 0.6693 0.065 Uiso 1 1 calc R . .
C4 C -0.4630(3) 0.9017(3) 0.5896(2) 0.0580(12) Uani 1 1 d . . .
H4A H -0.5316 0.8998 0.5689 0.070 Uiso 1 1 calc R . .
C5 C -0.3901(3) 0.9464(3) 0.5610(2) 0.0583(11) Uani 1 1 d . . .
H5A H -0.4097 0.9749 0.5205 0.070 Uiso 1 1 calc R . .
C6 C -0.2884(3) 0.9496(2) 0.59163(18) 0.0420(9) Uani 1 1 d . . .
H6A H -0.2410 0.9813 0.5720 0.050 Uiso 1 1 calc R . .
C7 C -0.0712(3) 0.92277(18) 0.65274(16) 0.0324(8) Uani 1 1 d . . .
C8 C -0.0642(2) 0.88163(18) 0.58382(16) 0.0317(8) Uani 1 1 d . . .
C9 C -0.1165(3) 0.8126(2) 0.56568(17) 0.0393(9) Uani 1 1 d . . .
H9A H -0.1588 0.7903 0.5964 0.047 Uiso 1 1 calc R . .
C10 C -0.1062(3) 0.7769(2) 0.50257(18) 0.0455(9) Uani 1 1 d . . .
H10A H -0.1417 0.7308 0.4909 0.055 Uiso 1 1 calc R . .
C11 C -0.0435(3) 0.8092(2) 0.45665(19) 0.0492(10) Uani 1 1 d . . .
H11A H -0.0377 0.7854 0.4138 0.059 Uiso 1 1 calc R . .
C12 C 0.0101(3) 0.8764(2) 0.47430(18) 0.0473(10) Uani 1 1 d . . .
H12A H 0.0530 0.8983 0.4437 0.057 Uiso 1 1 calc R . .
C13 C -0.0001(3) 0.9114(2) 0.53764(16) 0.0388(9) Uani 1 1 d . . .
H13A H 0.0375 0.9566 0.5496 0.047 Uiso 1 1 calc R . .
C14 C -0.1143(3) 1.0895(2) 0.73576(19) 0.0482(10) Uani 1 1 d . . .
H14A H -0.0943 1.1357 0.7125 0.072 Uiso 1 1 calc R . .
H14B H -0.1367 1.1032 0.7801 0.072 Uiso 1 1 calc R . .
H14C H -0.1703 1.0642 0.7073 0.072 Uiso 1 1 calc R . .
C15 C 0.2407(3) 1.0295(2) 0.60823(19) 0.0590(12) Uani 1 1 d . . .
H15A H 0.1672 1.0425 0.6035 0.071 Uiso 1 1 calc R . .
H15B H 0.2564 1.0032 0.5660 0.071 Uiso 1 1 calc R . .
C16 C 0.3060(4) 1.1017(3) 0.6206(2) 0.0680(13) Uani 1 1 d . . .
H16A H 0.3233 1.1236 0.5768 0.082 Uiso 1 1 calc R . .
H16B H 0.2703 1.1408 0.6455 0.082 Uiso 1 1 calc R . .
C17 C 0.3997(4) 1.0735(3) 0.6635(2) 0.0683(13) Uani 1 1 d . . .
H17A H 0.4303 1.1144 0.6941 0.082 Uiso 1 1 calc R . .
H17B H 0.4513 1.0556 0.6341 0.082 Uiso 1 1 calc R . .
C18 C 0.3629(3) 1.0077(2) 0.70549(19) 0.0496(10) Uani 1 1 d . . .
H18A H 0.4139 0.9661 0.7099 0.060 Uiso 1 1 calc R . .
H18B H 0.3517 1.0254 0.7520 0.060 Uiso 1 1 calc R . .
C19 C 0.1246(4) 0.7458(2) 0.6852(2) 0.0672(13) Uani 1 1 d . . .
H19A H 0.0521 0.7580 0.6891 0.081 Uiso 1 1 calc R . .
H19B H 0.1559 0.7261 0.7300 0.081 Uiso 1 1 calc R . .
C20 C 0.1322(4) 0.6875(3) 0.6302(3) 0.0762(14) Uani 1 1 d . . .
H20A H 0.1578 0.6385 0.6506 0.091 Uiso 1 1 calc R . .
H20B H 0.0645 0.6787 0.6042 0.091 Uiso 1 1 calc R . .
C21 C 0.2044(4) 0.7182(3) 0.5844(3) 0.0848(16) Uani 1 1 d . . .
H21A H 0.2631 0.6833 0.5831 0.102 Uiso 1 1 calc R . .
H21B H 0.1700 0.7241 0.5372 0.102 Uiso 1 1 calc R . .
C22 C 0.2396(4) 0.7932(3) 0.6124(2) 0.0710(14) Uani 1 1 d . . .
H22A H 0.3125 0.7903 0.6310 0.085 Uiso 1 1 calc R . .
H22B H 0.2323 0.8322 0.5757 0.085 Uiso 1 1 calc R . .
Li1 Li 0.1548(5) 0.9169(3) 0.7045(3) 0.0386(14) Uani 1 1 d . . .

loop_
_atom_site_aniso_label
_atom_site_aniso_U_11
_atom_site_aniso_U_22
_atom_site_aniso_U_33
_atom_site_aniso_U_23
_atom_site_aniso_U_13
_atom_site_aniso_U_12
Si1 0.0341(8) 0.0362(8) 0.0279(7) 0.000 0.0025(6) 0.000
N1 0.0345(17) 0.0483(18) 0.0253(14) -0.0010(12) 0.0031(13) -0.0076(13)
N2 0.0342(16) 0.0350(16) 0.0272(14) 0.0034(12) -0.0001(12) -0.0044(12)
O1 0.0431(15) 0.0491(16) 0.0417(14) 0.0036(12) 0.0033(11) -0.0111(12)
O2 0.0587(18) 0.0432(15) 0.0442(14) -0.0011(12) 0.0209(13) -0.0028(12)
C1 0.038(2) 0.041(2) 0.0295(18) -0.0117(15) 0.0066(15) -0.0030(16)
C2 0.047(2) 0.054(2) 0.041(2) -0.0148(18) 0.0084(18) -0.0076(18)
C3 0.046(3) 0.055(3) 0.064(3) -0.026(2) 0.016(2) -0.0158(19)
C4 0.034(2) 0.068(3) 0.069(3) -0.023(2) -0.003(2) 0.004(2)
C5 0.048(3) 0.068(3) 0.056(2) -0.006(2) -0.006(2) 0.018(2)
C6 0.036(2) 0.050(2) 0.039(2) -0.0037(17) 0.0012(16) 0.0047(16)
C7 0.039(2) 0.0340(19) 0.0236(16) 0.0075(14) -0.0003(15) 0.0045(15)
C8 0.035(2) 0.0323(19) 0.0259(16) 0.0007(14) -0.0040(14) 0.0032(14)
C9 0.040(2) 0.039(2) 0.039(2) -0.0030(16) 0.0079(16) -0.0029(16)
C10 0.054(3) 0.036(2) 0.045(2) -0.0106(17) -0.0016(19) -0.0040(17)
C11 0.063(3) 0.049(2) 0.036(2) -0.0105(18) 0.0073(19) 0.002(2)
C12 0.060(3) 0.046(2) 0.038(2) -0.0046(17) 0.0132(18) -0.0045(19)
C13 0.051(2) 0.036(2) 0.0286(18) -0.0011(15) 0.0015(16) -0.0090(16)
C14 0.047(2) 0.053(2) 0.045(2) 0.0095(18) 0.0051(18) 0.0068(18)
C15 0.061(3) 0.073(3) 0.041(2) 0.015(2) -0.001(2) -0.017(2)
C16 0.072(3) 0.058(3) 0.076(3) 0.019(2) 0.014(3) -0.016(2)
C17 0.063(3) 0.069(3) 0.071(3) 0.002(2) -0.001(2) -0.022(2)
C18 0.038(2) 0.058(3) 0.053(2) 0.0041(19) 0.0037(18) -0.0023(18)
C19 0.079(3) 0.058(3) 0.069(3) 0.012(2) 0.029(2) -0.009(2)
C20 0.077(4) 0.048(3) 0.106(4) -0.003(3) 0.021(3) -0.002(2)
C21 0.122(5) 0.057(3) 0.082(3) -0.016(3) 0.044(3) -0.007(3)
C22 0.078(3) 0.067(3) 0.075(3) -0.018(2) 0.041(3) -0.011(2)
Li1 0.040(3) 0.046(4) 0.030(3) -0.003(3) 0.005(3) 0.001(3)

loop_
_atom_type_symbol
_atom_type_description
_atom_type_scat_dispersion_real
_atom_type_scat_dispersion_imag
_atom_type_scat_source
C C 0.0033 0.0016 'International Tables Vol C Tables 4.2.6.8 and 6.1.1.4'
H H 0.0000 0.0000 'International Tables Vol C Tables 4.2.6.8 and 6.1.1.4'
Li Li -0.0003 0.0001 'International Tables Vol C Tables 4.2.6.8 and 6.1.1.4'
N N 0.0061 0.0033 'International Tables Vol C Tables 4.2.6.8 and 6.1.1.4'
Si Si 0.0817 0.0704 'International Tables Vol C Tables 4.2.6.8 and 6.1.1.4'
O O 0.0106 0.0060 'International Tables Vol C Tables 4.2.6.8 and 6.1.1.4'

loop_
_geom_angle_atom_site_label_1
_geom_angle_atom_site_label_2
_geom_angle_atom_site_label_3
_geom_angle
_geom_angle_site_symmetry_1
_geom_angle_site_symmetry_3
_geom_angle_publ_flag
N2 Si1 N2 109.72(18) . 2_556 ?
N2 Si1 C14 110.07(14) . 2_556 ?
N2 Si1 C14 111.78(15) 2_556 2_556 ?
N2 Si1 C14 111.78(15) . . ?
N2 Si1 C14 110.07(14) 2_556 . ?
C14 Si1 C14 103.3(3) 2_556 . ?
N2 Si1 Li1 43.94(14) . . ?
N2 Si1 Li1 90.23(15) 2_556 . ?
C14 Si1 Li1 82.65(17) 2_556 . ?
C14 Si1 Li1 154.14(15) . . ?
N2 Si1 Li1 90.23(15) . 2_556 ?
N2 Si1 Li1 43.94(14) 2_556 2_556 ?
C14 Si1 Li1 154.14(15) 2_556 2_556 ?
C14 Si1 Li1 82.65(17) . 2_556 ?
Li1 Si1 Li1 103.1(2) . 2_556 ?
C7 N1 C1 121.0(3) . . ?
C7 N1 Li1 124.9(3) . 2_556 ?
C1 N1 Li1 113.9(3) . 2_556 ?
C7 N2 Si1 117.8(2) . . ?
C7 N2 Li1 123.7(3) . . ?
Si1 N2 Li1 100.0(2) . . ?
C18 O1 C15 109.3(3) . . ?
C18 O1 Li1 128.5(3) . . ?
C15 O1 Li1 118.7(3) . . ?
C22 O2 C19 108.0(3) . . ?
C22 O2 Li1 128.8(3) . . ?
C19 O2 Li1 122.8(3) . . ?
N1 C1 C6 123.2(3) . . ?
N1 C1 C2 120.1(3) . . ?
C6 C1 C2 116.2(3) . . ?
C3 C2 C1 121.9(4) . . ?
C4 C3 C2 120.7(4) . . ?
C3 C4 C5 118.8(4) . . ?
C4 C5 C6 120.8(4) . . ?
C5 C6 C1 121.5(4) . . ?
N2 C7 N1 123.3(3) . . ?
N2 C7 C8 116.2(3) . . ?
N1 C7 C8 120.4(3) . . ?
C13 C8 C9 117.8(3) . . ?
C13 C8 C7 119.2(3) . . ?
C9 C8 C7 122.9(3) . . ?
C10 C9 C8 120.6(3) . . ?
C9 C10 C11 120.3(3) . . ?
C12 C11 C10 119.9(3) . . ?
C11 C12 C13 119.5(3) . . ?
C12 C13 C8 122.0(3) . . ?
O1 C15 C16 105.7(3) . . ?
C17 C16 C15 103.2(4) . . ?
C16 C17 C18 105.1(3) . . ?
O1 C18 C17 106.4(3) . . ?
O2 C19 C20 107.4(3) . . ?
C21 C20 C19 106.7(4) . . ?
C22 C21 C20 107.1(4) . . ?
O2 C22 C21 108.5(4) . . ?
O2 Li1 O1 102.6(3) . . ?
O2 Li1 N2 116.0(3) . . ?
O1 Li1 N2 111.6(3) . . ?
O2 Li1 N1 111.5(3) . 2_556 ?
O1 Li1 N1 115.8(3) . 2_556 ?
N2 Li1 N1 99.9(3) . 2_556 ?
O2 Li1 Si1 145.1(3) . . ?
O1 Li1 Si1 108.1(2) . . ?
N2 Li1 Si1 36.08(12) . . ?
N1 Li1 Si1 69.20(17) 2_556 . ?

loop_
_geom_bond_atom_site_label_1
_geom_bond_atom_site_label_2
_geom_bond_distance
_geom_bond_site_symmetry_2
_geom_bond_publ_flag
Si1 N2 1.733(3) . ?
Si1 N2 1.733(3) 2_556 ?
Si1 C14 1.875(4) 2_556 ?
Si1 C14 1.875(4) . ?
Si1 Li1 2.899(6) . ?
Si1 Li1 2.899(6) 2_556 ?
N1 C7 1.354(4) . ?
N1 C1 1.389(4) . ?
N1 Li1 2.076(6) 2_556 ?
N2 C7 1.313(4) . ?
N2 Li1 2.042(6) . ?
O1 C18 1.430(4) . ?
O1 C15 1.435(4) . ?
O1 Li1 2.007(6) . ?
O2 C22 1.411(4) . ?
O2 C19 1.431(4) . ?
O2 Li1 1.955(6) . ?
C1 C6 1.396(5) . ?
C1 C2 1.397(5) . ?
C2 C3 1.377(5) . ?
C3 C4 1.370(6) . ?
C4 C5 1.376(6) . ?
C5 C6 1.379(5) . ?
C7 C8 1.513(4) . ?
C8 C13 1.378(4) . ?
C8 C9 1.390(5) . ?
C9 C10 1.378(5) . ?
C10 C11 1.378(5) . ?
C11 C12 1.370(5) . ?
C12 C13 1.377(5) . ?
C15 C16 1.504(6) . ?
C16 C17 1.469(6) . ?
C17 C18 1.496(5) . ?
C19 C20 1.468(6) . ?
C20 C21 1.450(6) . ?
C21 C22 1.450(6) . ?
Li1 N1 2.076(6) 2_556 ?
